data_4501067
loop_
_publ_author_name
'Stilinovi\'c, Vladimir'
'Kaitner, Branko'

_publ_section_title
;
 Hydrogen Bonding in Pyridinium Picrates: From Discrete Ion Pairs to 3D
 Networks
;
_journal_issue 9
_journal_name_full 'Crystal Growth &amp; Design'
_journal_page_first 4110
_journal_paper_doi 10.1021/cg200684x
_journal_volume 11
_journal_year 2011
_chemical_formula_moiety 'C6 H2 N3 O7, C5 H9 N2'
_chemical_formula_sum 'C12 H11 N5 O7'
_chemical_formula_weight 337.26
_chemical_name_systematic
;
2-pyridylmethylammonium picrate
;
_space_group_IT_number 15
_symmetry_cell_setting monoclinic
_symmetry_space_group_name_Hall '-C 2yc'
_symmetry_space_group_name_H-M 'C 1 2/c 1'
_atom_sites_solution_hydrogens geom
_atom_sites_solution_primary direct
_atom_sites_solution_secondary difmap
_audit_creation_date 2010-10-12T17:39:57-00:00
_audit_creation_method 'WinGX routine CIF_UPDATE'
_cell_angle_alpha 90
_cell_angle_beta 142.052(3)
_cell_angle_gamma 90
_cell_formula_units_Z 8
_cell_length_a 35.020(4)
_cell_length_b 4.6148(3)
_cell_length_c 29.095(2)
_cell_measurement_reflns_used 1294
_cell_measurement_temperature 295(2)
_cell_measurement_theta_max 32.0
_cell_measurement_theta_min 4.6
_cell_volume 2891.5(5)
_computing_cell_refinement
;
CrysAlis RED 170 (Oxford Diffraction Poland Sp., 2003)
;
_computing_data_collection
;
CrysAlis CCD 170 (Oxford Diffraction Poland Sp., 2003)
;
_computing_data_reduction
;
CrysAlis RED 170 (Oxford Diffraction Poland Sp., 2003)
;
_computing_molecular_graphics 'ORTEP-3 (Farrugia, 1997)'
_computing_publication_material
;
WinGX (Farrugia, 1999) 
;
_computing_structure_refinement 'SHELXL-97 (Sheldrick, 2008)'
_computing_structure_solution 'SHELXS-97 (Sheldrick, 2008)'
_diffrn_ambient_temperature 295(2)
_diffrn_measured_fraction_theta_full 0.983
_diffrn_measured_fraction_theta_max 0.983
_diffrn_measurement_device_type
;
Oxford Diffraction Xcalibur CCD
diffractometer
;
_diffrn_measurement_method 'omega scan'
_diffrn_radiation_monochromator graphite
_diffrn_radiation_source 'fine-focus sealed tube'
_diffrn_radiation_type MoK\a
_diffrn_radiation_wavelength 0.71073
_diffrn_reflns_av_R_equivalents 0.0188
_diffrn_reflns_av_unetI/netI 0.0259
_diffrn_reflns_limit_h_max 41
_diffrn_reflns_limit_h_min -39
_diffrn_reflns_limit_k_max 5
_diffrn_reflns_limit_k_min -5
_diffrn_reflns_limit_l_max 29
_diffrn_reflns_limit_l_min -35
_diffrn_reflns_number 7433
_diffrn_reflns_theta_full 25.49
_diffrn_reflns_theta_max 25.49
_diffrn_reflns_theta_min 3.95
_exptl_absorpt_coefficient_mu 0.13
_exptl_absorpt_correction_type none
_exptl_crystal_colour yellow
_exptl_crystal_density_diffrn 1.549
_exptl_crystal_density_method 'not measured'
_exptl_crystal_description block
_exptl_crystal_F_000 1392
_exptl_crystal_size_max 0.573
_exptl_crystal_size_mid 0.471
_exptl_crystal_size_min 0.324
_refine_diff_density_max 0.344
_refine_diff_density_min -0.437
_refine_diff_density_rms 0.05
_refine_ls_extinction_method none
_refine_ls_goodness_of_fit_ref 1.027
_refine_ls_hydrogen_treatment mixed
_refine_ls_matrix_type full
_refine_ls_number_parameters 229
_refine_ls_number_reflns 2651
_refine_ls_number_restraints 0
_refine_ls_restrained_S_all 1.027
_refine_ls_R_factor_all 0.0632
_refine_ls_R_factor_gt 0.0463
_refine_ls_shift/su_max 0.001
_refine_ls_shift/su_mean 0
_refine_ls_structure_factor_coef Fsqd
_refine_ls_weighting_details 'calc w=1/[\s^2^(Fo^2^)+(0.0928P)^2^+0.0000P] where P=(Fo^2^+2Fc^2^)/3'
_refine_ls_weighting_scheme calc
_refine_ls_wR_factor_gt 0.1329
_refine_ls_wR_factor_ref 0.1393
_reflns_number_gt 1886
_reflns_number_total 2651
_reflns_threshold_expression >2sigma(I)
_cod_data_source_file cg200684x_si_002.cif
_cod_data_source_block 2-meampy
_cod_original_cell_volume 2891.5(4)
_cod_original_sg_symbol_H-M 'C 2/c'
_cod_database_code 4501067

loop_
_symmetry_equiv_pos_as_xyz
'x, y, z'
'-x, y, -z+1/2'
'x+1/2, y+1/2, z'
'-x+1/2, y+1/2, -z+1/2'
'-x, -y, -z'
'x, -y, z-1/2'
'-x+1/2, -y+1/2, -z'
'x+1/2, -y+1/2, z-1/2'

loop_
_atom_site_label
_atom_site_type_symbol
_atom_site_fract_x
_atom_site_fract_y
_atom_site_fract_z
_atom_site_U_iso_or_equiv
_atom_site_adp_type
_atom_site_occupancy
_atom_site_symmetry_multiplicity
_atom_site_calc_flag
_atom_site_refinement_flags
O1 O 0.07781(6) 0.6974(3) 0.93499(7) 0.0391(4) Uani 1 1 d .
C6 C 0.07494(8) 0.7239(4) 1.01359(11) 0.0354(4) Uani 1 1 d .
C1 C 0.10133(8) 0.6318(4) 0.99579(10) 0.0331(4) Uani 1 1 d .
N3 N 0.01780(8) 0.8904(4) 0.95710(9) 0.0412(4) Uani 1 1 d .
C2 C 0.15447(8) 0.4478(4) 1.05319(10) 0.0384(5) Uani 1 1 d .
C4 C 0.14820(9) 0.4775(5) 1.12845(11) 0.0452(5) Uani 1 1 d .
C3 C 0.17684(9) 0.3737(4) 1.11694(11) 0.0448(5) Uani 1 1 d .
H3 H 0.2113 0.2534 1.1522 0.054 Uiso 1 1 calc R
C5 C 0.09636(10) 0.6513(4) 1.07626(12) 0.0430(5) Uani 1 1 d .
H5 H 0.0765 0.7174 1.0838 0.052 Uiso 1 1 calc R
N1 N 0.18621(8) 0.3219(4) 1.04389(11) 0.0516(5) Uani 1 1 d .
O7 O 0.01540(8) 1.1032(4) 0.93045(10) 0.0617(5) Uani 1 1 d .
O6 O -0.02561(8) 0.8121(4) 0.93945(11) 0.0738(6) Uani 1 1 d .
N2 N 0.17156(10) 0.4014(5) 1.19601(12) 0.0637(6) Uani 1 1 d .
O5 O 0.15101(11) 0.5290(5) 1.20955(11) 0.0936(7) Uani 1 1 d .
O2 O 0.16772(10) 0.3569(5) 0.98819(12) 0.0965(8) Uani 1 1 d .
O4 O 0.21039(10) 0.2118(5) 1.23540(12) 0.0991(7) Uani 1 1 d .
O3 O 0.22971(13) 0.1730(7) 1.09201(16) 0.1438(13) Uani 1 1 d .
H5B H 0.0414(9) 0.156(4) 0.8289(13) 0.042(6) Uiso 1 1 d .
H5C H 0.0599(10) 0.354(5) 0.8836(13) 0.046(6) Uiso 1 1 d .
H5A H 0.0379(10) 0.059(5) 0.8734(13) 0.044(6) Uiso 1 1 d .
N5 N 0.03141(8) 0.2060(4) 0.84886(10) 0.0370(4) Uani 1 1 d .
N4 N -0.08410(8) 0.0178(4) 0.68648(9) 0.0431(4) Uani 1 1 d .
C12 C -0.03271(9) 0.3177(4) 0.79162(11) 0.0431(5) Uani 1 1 d .
H12A H -0.0373 0.4826 0.7669 0.052 Uiso 1 1 calc R
H12B H -0.0398 0.3848 0.816 0.052 Uiso 1 1 calc R
C7 C -0.08077(9) 0.0952(4) 0.73409(11) 0.0386(5) Uani 1 1 d .
C11 C -0.12807(10) -0.1697(5) 0.63251(12) 0.0497(6) Uani 1 1 d .
H11 H -0.1311 -0.2226 0.5988 0.06 Uiso 1 1 calc R
C8 C -0.12010(10) -0.0171(5) 0.72938(13) 0.0517(6) Uani 1 1 d .
H8 H -0.1165 0.0385 0.7634 0.062 Uiso 1 1 calc R
C9 C -0.16485(11) -0.2123(6) 0.67377(15) 0.0609(6) Uani 1 1 d .
H9 H -0.1918 -0.2913 0.6698 0.073 Uiso 1 1 calc R
C10 C -0.16930(11) -0.2889(5) 0.62442(14) 0.0575(6) Uani 1 1 d .
H10 H -0.1995 -0.4191 0.586 0.069 Uiso 1 1 calc R

loop_
_atom_site_aniso_label
_atom_site_aniso_U_11
_atom_site_aniso_U_22
_atom_site_aniso_U_33
_atom_site_aniso_U_23
_atom_site_aniso_U_13
_atom_site_aniso_U_12
O1 0.0481(8) 0.0372(7) 0.0330(8) 0.0029(6) 0.0322(7) 0.0046(6)
C6 0.0395(10) 0.0311(9) 0.0335(10) 0.0009(8) 0.0283(9) 0.0007(8)
C1 0.0361(9) 0.0288(9) 0.0303(10) -0.0041(7) 0.0252(9) -0.0050(7)
N3 0.0458(10) 0.0418(10) 0.0407(10) 0.0010(7) 0.0352(9) 0.0044(8)
C2 0.0338(9) 0.0410(11) 0.0338(11) -0.0002(8) 0.0251(9) 0.0003(8)
C4 0.0496(11) 0.0482(12) 0.0313(11) 0.0023(9) 0.0303(10) -0.0031(10)
C3 0.0369(10) 0.0455(12) 0.0319(11) 0.0053(8) 0.0223(10) 0.0020(9)
C5 0.0523(12) 0.0423(11) 0.0408(12) -0.0023(9) 0.0382(11) -0.0016(9)
N1 0.0414(10) 0.0607(12) 0.0461(11) 0.0107(9) 0.0329(10) 0.0141(9)
O7 0.0754(11) 0.0533(9) 0.0746(12) 0.0268(8) 0.0635(11) 0.0238(8)
O6 0.0554(10) 0.0782(12) 0.0866(14) 0.0185(10) 0.0556(11) 0.0103(9)
N2 0.0652(12) 0.0772(14) 0.0392(11) 0.0107(10) 0.0389(11) 0.0036(11)
O5 0.1292(17) 0.1131(17) 0.0696(13) 0.0198(12) 0.0859(15) 0.0271(14)
O2 0.0988(15) 0.1463(19) 0.0752(14) 0.0437(13) 0.0760(13) 0.0652(14)
O4 0.0962(15) 0.1307(18) 0.0663(14) 0.0543(14) 0.0631(13) 0.0444(15)
O3 0.134(2) 0.218(3) 0.119(2) 0.105(2) 0.1091(19) 0.133(2)
N5 0.0460(10) 0.0341(9) 0.0325(9) 0.0002(8) 0.0313(9) 0.0019(8)
N4 0.0487(9) 0.0425(9) 0.0375(9) 0.0004(7) 0.0339(9) -0.0022(8)
C12 0.0493(11) 0.0356(11) 0.0376(11) 0.0029(8) 0.0326(10) 0.0073(9)
C7 0.0427(10) 0.0357(10) 0.0348(11) 0.0070(8) 0.0299(10) 0.0082(8)
C11 0.0532(13) 0.0528(13) 0.0394(12) -0.0064(10) 0.0356(11) -0.0060(10)
C8 0.0551(12) 0.0605(14) 0.0498(13) 0.0028(10) 0.0438(12) 0.0037(11)
C9 0.0531(13) 0.0705(16) 0.0588(15) 0.0022(13) 0.0440(13) -0.0076(12)
C10 0.0494(13) 0.0583(14) 0.0454(13) -0.0073(11) 0.0327(12) -0.0136(11)

loop_
_atom_type_symbol
_atom_type_description
_atom_type_scat_dispersion_real
_atom_type_scat_dispersion_imag
_atom_type_scat_source
C C 0.0033 0.0016 'International Tables Vol C Tables 4.2.6.8 and 6.1.1.4'
H H 0 0 'International Tables Vol C Tables 4.2.6.8 and 6.1.1.4'
N N 0.0061 0.0033 'International Tables Vol C Tables 4.2.6.8 and 6.1.1.4'
O O 0.0106 0.006 'International Tables Vol C Tables 4.2.6.8 and 6.1.1.4'

loop_
_geom_angle_atom_site_label_1
_geom_angle_atom_site_label_2
_geom_angle_atom_site_label_3
_geom_angle
C5 C6 C1 125.51(18)
C5 C6 N3 117.36(17)
C1 C6 N3 116.94(16)
O1 C1 C6 122.63(17)
O1 C1 C2 125.74(17)
C6 C1 C2 111.55(17)
O7 N3 O6 122.57(18)
O7 N3 C6 119.42(17)
O6 N3 C6 117.99(17)
C3 C2 C1 123.62(18)
C3 C2 N1 116.51(18)
C1 C2 N1 119.84(17)
C3 C4 C5 121.10(18)
C3 C4 N2 120.3(2)
C5 C4 N2 118.6(2)
C4 C3 C2 119.74(19)
C4 C3 H3 120.1
C2 C3 H3 120.1
C6 C5 C4 118.5(4)
C6 C5 H5 120.8
C4 C5 H5 120.8
O3 N1 O2 120.2(2)
O3 N1 C2 118.2(2)
O2 N1 C2 121.55(18)
O5 N2 O4 123.7(2)
O5 N2 C4 118.4(2)
O4 N2 C4 117.9(2)
C12 N5 H5B 112.0(14)
C12 N5 H5C 109.9(13)
H5B N5 H5C 104.4(18)
C12 N5 H5A 112(3)
H5B N5 H5A 109.9(19)
H5C N5 H5A 108(2)
C11 N4 C7 117.92(17)
N5 C12 C7 112.95(16)
N5 C12 H12A 109
C7 C12 H12A 109
N5 C12 H12B 109
C7 C12 H12B 109
H12A C12 H12B 107.8
N4 C7 C8 122.14(19)
N4 C7 C12 116.21(17)
C8 C7 C12 121.63(19)
N4 C11 C10 122.8(2)
N4 C11 H11 118.6
C10 C11 H11 118.6
C9 C8 C7 119.2(2)
C9 C8 H8 120.4
C7 C8 H8 120.4
C10 C9 C8 119.2(2)
C10 C9 H9 120.4
C8 C9 H9 120.4
C9 C10 C11 118.8(2)
C9 C10 H10 120.6
C11 C10 H10 120.6

loop_
_geom_bond_atom_site_label_1
_geom_bond_atom_site_label_2
_geom_bond_distance
O1 C1 1.265(2)
C6 C5 1.357(3)
C6 C1 1.435(3)
C6 N3 1.452(2)
C1 C2 1.439(3)
N3 O7 1.213(2)
N3 O6 1.214(5)
C2 C3 1.371(3)
C2 N1 1.456(3)
C4 C3 1.370(3)
C4 C5 1.377(3)
C4 N2 1.456(3)
C3 H3 0.93
C5 H5 0.93
N1 O3 1.179(3)
N1 O2 1.190(3)
N2 O5 1.211(3)
N2 O4 1.213(3)
N5 C12 1.478(3)
N5 H5B 0.91(2)
N5 H5C 0.94(2)
N5 H5A 0.88(2)
N4 C11 1.331(3)
N4 C7 1.344(3)
C12 C7 1.498(3)
C12 H12A 0.97
C12 H12B 0.97
C7 C8 1.374(3)
C11 C10 1.381(3)
C11 H11 0.93
C8 C9 1.374(3)
C8 H8 0.93
C9 C10 1.363(4)
C9 H9 0.93
C10 H10 0.93
